data_1520100
loop_
_publ_author_name
'Singh, Jasminder'
'Yadav, Manisha'
'Singh, Ajnesh'
'Singh, Narinder'

_publ_section_title
;
 Zinc metal complex as a sensor for simultaneous detection of fluoride and
 HSO4(-) ions.
;
_journal_issue 28
_journal_name_full 'Dalton transactions (Cambridge, England : 2003)'
_journal_page_first 12589
_journal_page_last 12597
_journal_paper_doi 10.1039/c5dt01063b
_journal_volume 44
_journal_year 2015
_chemical_formula_moiety 'C54 H48 N14 O18 Zn3, 4(C2 H3 N)'
_chemical_formula_sum 'C62 H60 N18 O18 Zn3'
_chemical_formula_weight 1541.39
_chemical_melting_point ?
_chemical_name_systematic
;
 ?
;
_space_group_IT_number 2
_symmetry_cell_setting triclinic
_symmetry_space_group_name_Hall '-P 1'
_symmetry_space_group_name_H-M 'P -1'
_atom_sites_solution_hydrogens geom
_atom_sites_solution_primary direct
_atom_sites_solution_secondary difmap
_audit_creation_method SHELXL-97
_audit_update_record
;
2014-08-25 deposited with the CCDC.
2015-05-28 downloaded from the CCDC.
;
_cell_angle_alpha 82.254(3)
_cell_angle_beta 81.010(3)
_cell_angle_gamma 68.154(2)
_cell_formula_units_Z 2
_cell_length_a 14.0738(8)
_cell_length_b 14.4682(9)
_cell_length_c 18.1303(11)
_cell_measurement_reflns_used 4215
_cell_measurement_temperature 293(2)
_cell_measurement_theta_max 26.00
_cell_measurement_theta_min 2.55
_cell_volume 3372.7(4)
_computing_cell_refinement 'APEX2 (Bruker, 2010); SAINT (Bruker, 2009)'
_computing_data_collection 'APEX2 (Bruker, 2010)'
_computing_data_reduction 'SAINT (Bruker, 2009);XPREP(Sheldrick,2008)'
_computing_molecular_graphics 'XP (Siemens)'
_computing_publication_material SHELXL-97
_computing_structure_refinement 'SHELXTL (Sheldrick, 2008), OLEX2 (2009)'
_computing_structure_solution 'SHELXS-97 (Sheldrick, 2008)'
_diffrn_ambient_temperature 293(2)
_diffrn_measured_fraction_theta_full 0.998
_diffrn_measured_fraction_theta_max 0.998
_diffrn_measurement_device_type 'Bruker D8 Venture PHOTON 100 CMOS'
_diffrn_measurement_method 'phi scan'
_diffrn_radiation_monochromator mirrors
_diffrn_radiation_source 'INCOATEC Imus micro-focus source'
_diffrn_radiation_type MoK\a
_diffrn_radiation_wavelength 0.71073
_diffrn_reflns_av_R_equivalents 0.0397
_diffrn_reflns_av_sigmaI/netI 0.0254
_diffrn_reflns_limit_h_max 17
_diffrn_reflns_limit_h_min -17
_diffrn_reflns_limit_k_max 17
_diffrn_reflns_limit_k_min -17
_diffrn_reflns_limit_l_max 22
_diffrn_reflns_limit_l_min -22
_diffrn_reflns_number 112098
_diffrn_reflns_theta_full 26.00
_diffrn_reflns_theta_max 26.00
_diffrn_reflns_theta_min 2.55
_exptl_absorpt_coefficient_mu 1.143
_exptl_absorpt_correction_T_max 0.80
_exptl_absorpt_correction_T_min 0.76
_exptl_absorpt_correction_type multi-scan
_exptl_absorpt_process_details 'SADABS; (sheldrick, 2003)'
_exptl_crystal_colour white
_exptl_crystal_density_diffrn 1.518
_exptl_crystal_density_method 'not measured'
_exptl_crystal_description blocks
_exptl_crystal_F_000 1584
_exptl_crystal_size_max 0.3
_exptl_crystal_size_mid 0.2
_exptl_crystal_size_min 0.2
_refine_diff_density_max 0.392
_refine_diff_density_min -0.316
_refine_diff_density_rms 0.054
_refine_ls_extinction_method none
_refine_ls_goodness_of_fit_ref 1.047
_refine_ls_hydrogen_treatment constr
_refine_ls_matrix_type full
_refine_ls_number_parameters 957
_refine_ls_number_reflns 13246
_refine_ls_number_restraints 0
_refine_ls_restrained_S_all 1.047
_refine_ls_R_factor_all 0.0542
_refine_ls_R_factor_gt 0.0343
_refine_ls_shift/su_max 0.001
_refine_ls_shift/su_mean 0.000
_refine_ls_structure_factor_coef Fsqd
_refine_ls_weighting_details 'calc w=1/[\s^2^(Fo^2^)+(0.0446P)^2^+0.8894P] where P=(Fo^2^+2Fc^2^)/3'
_refine_ls_weighting_scheme calc
_refine_ls_wR_factor_gt 0.0808
_refine_ls_wR_factor_ref 0.0861
_reflns_number_gt 10042
_reflns_number_total 13246
_reflns_threshold_expression >2sigma(I)
_cod_data_source_file c5dt01063b2.cif
_cod_data_source_block ns17
_cod_depositor_comments
;
The following automatic conversions were performed:

'_chemical_melting_point' value 'Not measured' was changed to '?' -
the value is undefined or not given.

'_symmetry_cell_setting' value 'Triclinic' changed to 'triclinic'
according to
/usr/data/users/saulius/crontab/automatic-downloads/rss-feeds/RSC/lib/dictionaries/cif_core.dic
dictionary named 'cif_core.dic' version 2.4.2 from 2011-04-26.

Automatic conversion script
Id: cif_fix_values 3271 2015-04-21 07:52:19Z andrius 

 Adding full bibliography for 1520100.cif.
;
_cod_original_sg_symbol_H-M P-1
_cod_database_code 1520100

loop_
_symmetry_equiv_pos_as_xyz
'x, y, z'
'-x, -y, -z'

loop_
_atom_site_label
_atom_site_type_symbol
_atom_site_fract_x
_atom_site_fract_y
_atom_site_fract_z
_atom_site_U_iso_or_equiv
_atom_site_adp_type
_atom_site_occupancy
_atom_site_symmetry_multiplicity
_atom_site_calc_flag
_atom_site_refinement_flags
_atom_site_disorder_assembly
_atom_site_disorder_group
Zn1 Zn 0.615813(18) 0.708166(18) 0.148281(13) 0.03104(7) Uani 1 1 d . . .
Zn2 Zn 0.677841(17) 0.821655(17) 0.246000(13) 0.02879(7) Uani 1 1 d . . .
Zn3 Zn 0.743467(17) 0.927900(17) 0.348673(13) 0.02910(7) Uani 1 1 d . . .
O1 O 0.71276(11) 0.66984(10) 0.23712(8) 0.0336(3) Uani 1 1 d . . .
O2 O 0.8402(2) 0.3597(2) 0.50941(15) 0.1151(10) Uani 1 1 d . . .
O3 O 0.7268(2) 0.31426(15) 0.47621(12) 0.0822(7) Uani 1 1 d . . .
O4 O 0.53457(10) 0.81903(11) 0.22992(8) 0.0325(3) Uani 1 1 d . . .
O5 O 0.08110(13) 1.10577(14) 0.21134(12) 0.0642(5) Uani 1 1 d . . .
O6 O 0.10844(15) 1.14145(16) 0.31572(12) 0.0783(6) Uani 1 1 d . . .
O7 O 0.69049(11) 0.81874(10) 0.12926(8) 0.0336(3) Uani 1 1 d . . .
O8 O 1.07305(15) 0.77079(17) -0.10738(12) 0.0740(6) Uani 1 1 d . . .
O9 O 1.03946(16) 0.92064(17) -0.07934(12) 0.0760(6) Uani 1 1 d . . .
O10 O 0.65435(10) 0.82797(10) 0.36325(7) 0.0319(3) Uani 1 1 d . . .
O11 O 0.55310(16) 0.50250(15) 0.58540(11) 0.0683(6) Uani 1 1 d . . .
O12 O 0.65554(17) 0.53233(16) 0.64657(12) 0.0761(6) Uani 1 1 d . . .
O13 O 0.64506(10) 0.97441(10) 0.25790(8) 0.0321(3) Uani 1 1 d . . .
O14 O 0.2258(2) 1.3303(2) 0.2776(2) 0.1505(15) Uani 1 1 d . . .
O15 O 0.2373(2) 1.2932(2) 0.1641(2) 0.1474(14) Uani 1 1 d . . .
O16 O 0.81899(10) 0.82102(10) 0.26603(8) 0.0325(3) Uani 1 1 d . . .
O17 O 1.21387(18) 0.68728(19) 0.03798(16) 0.1094(10) Uani 1 1 d . . .
O18 O 1.22801(16) 0.81503(19) 0.07324(15) 0.0942(8) Uani 1 1 d . . .
N1 N 0.13738(16) 1.09573(16) 0.25926(13) 0.0511(5) Uani 1 1 d . . .
N2 N 0.49757(14) 0.79789(13) 0.08313(9) 0.0334(4) Uani 1 1 d . . .
N3 N 0.55518(14) 0.59548(14) 0.04915(11) 0.0398(4) Uani 1 1 d . . .
N4 N 0.73636(13) 0.62639(13) 0.07297(10) 0.0344(4) Uani 1 1 d . . .
N5 N 1.01981(17) 0.8438(2) -0.07379(12) 0.0569(6) Uani 1 1 d . . .
N6 N 0.55263(14) 0.60475(14) 0.20570(10) 0.0362(4) Uani 1 1 d . . .
N7 N 0.7787(2) 0.36679(18) 0.46707(13) 0.0641(6) Uani 1 1 d . . .
N8 N 0.2721(2) 1.2815(2) 0.2235(2) 0.1095(12) Uani 1 1 d . . .
N9 N 0.62065(13) 1.03716(13) 0.40746(10) 0.0343(4) Uani 1 1 d . . .
N10 N 0.81250(14) 1.02650(14) 0.44957(10) 0.0362(4) Uani 1 1 d . . .
N11 N 0.84089(13) 1.00274(12) 0.29526(9) 0.0303(4) Uani 1 1 d . . .
N12 N 1.18315(17) 0.75688(19) 0.07701(14) 0.0652(7) Uani 1 1 d . . .
N13 N 0.82025(13) 0.83033(13) 0.43625(10) 0.0325(4) Uani 1 1 d . . .
N14 N 0.60752(17) 0.54861(16) 0.59281(12) 0.0488(5) Uani 1 1 d . . .
N15 N 0.1252(2) 0.8862(3) 0.3566(2) 0.1141(13) Uani 1 1 d . . .
N16 N 0.9952(3) 0.4882(2) 0.1179(2) 0.0977(10) Uani 1 1 d . . .
C1 C 0.44224(15) 0.88469(15) 0.23461(11) 0.0290(5) Uani 1 1 d . . .
C2 C 0.40114(16) 0.93674(16) 0.30005(11) 0.0335(5) Uani 1 1 d . . .
H2A H 0.4414 0.9231 0.3391 0.040 Uiso 1 1 calc R . .
C3 C 0.30403(17) 1.00620(16) 0.30691(12) 0.0376(5) Uani 1 1 d . . .
H3A H 0.2788 1.0405 0.3498 0.045 Uiso 1 1 calc R . .
C4 C 0.24284(16) 1.02551(16) 0.24959(13) 0.0367(5) Uani 1 1 d . . .
C5 C 0.27954(16) 0.97840(16) 0.18493(12) 0.0356(5) Uani 1 1 d . . .
H5A H 0.2376 0.9934 0.1468 0.043 Uiso 1 1 calc R . .
C6 C 0.37885(16) 0.90836(15) 0.17562(11) 0.0310(5) Uani 1 1 d . . .
C7 C 0.41394(17) 0.86825(16) 0.10281(12) 0.0346(5) Uani 1 1 d . . .
H7A H 0.3699 0.8975 0.0661 0.042 Uiso 1 1 calc R . .
C8 C 0.51267(19) 0.77195(18) 0.00527(12) 0.0428(6) Uani 1 1 d . . .
H8A H 0.5829 0.7624 -0.0163 0.051 Uiso 1 1 calc R . .
H8B H 0.4666 0.8263 -0.0243 0.051 Uiso 1 1 calc R . .
C9 C 0.49144(19) 0.67726(18) 0.00278(13) 0.0459(6) Uani 1 1 d . . .
H9A H 0.4194 0.6890 0.0200 0.055 Uiso 1 1 calc R . .
H9B H 0.5047 0.6595 -0.0485 0.055 Uiso 1 1 calc R . .
C10 C 0.65618(18) 0.53598(19) 0.01467(15) 0.0490(6) Uani 1 1 d . . .
H10A H 0.6698 0.5672 -0.0346 0.059 Uiso 1 1 calc R . .
H10B H 0.6571 0.4701 0.0085 0.059 Uiso 1 1 calc R . .
C11 C 0.73974(18) 0.52602(16) 0.06203(14) 0.0425(6) Uani 1 1 d . . .
H11A H 0.7292 0.4908 0.1102 0.051 Uiso 1 1 calc R . .
H11B H 0.8067 0.4880 0.0372 0.051 Uiso 1 1 calc R . .
C12 C 0.80646(17) 0.65291(17) 0.03360(12) 0.0385(5) Uani 1 1 d . . .
H12A H 0.8541 0.6059 0.0030 0.046 Uiso 1 1 calc R . .
C13 C 0.82136(16) 0.74784(16) 0.03050(12) 0.0351(5) Uani 1 1 d . . .
C14 C 0.90361(18) 0.75715(19) -0.01941(13) 0.0427(6) Uani 1 1 d . . .
H14A H 0.9421 0.7059 -0.0498 0.051 Uiso 1 1 calc R . .
C15 C 0.92871(18) 0.84080(19) -0.02447(13) 0.0434(6) Uani 1 1 d . . .
C16 C 0.87205(19) 0.91928(18) 0.01932(13) 0.0450(6) Uani 1 1 d . . .
H16A H 0.8887 0.9764 0.0148 0.054 Uiso 1 1 calc R . .
C17 C 0.79138(18) 0.91133(17) 0.06923(13) 0.0416(5) Uani 1 1 d . . .
H17A H 0.7530 0.9643 0.0981 0.050 Uiso 1 1 calc R . .
C18 C 0.76435(16) 0.82533(16) 0.07832(11) 0.0319(5) Uani 1 1 d . . .
C19 C 0.5029(2) 0.5432(2) 0.10447(14) 0.0505(6) Uani 1 1 d . . .
H19A H 0.5498 0.4756 0.1156 0.061 Uiso 1 1 calc R . .
H19B H 0.4448 0.5392 0.0842 0.061 Uiso 1 1 calc R . .
C20 C 0.46486(18) 0.59575(19) 0.17618(14) 0.0450(6) Uani 1 1 d . . .
H20A H 0.4139 0.6616 0.1662 0.054 Uiso 1 1 calc R . .
H20B H 0.4327 0.5579 0.2129 0.054 Uiso 1 1 calc R . .
C21 C 0.58578(17) 0.54323(17) 0.26086(13) 0.0383(5) Uani 1 1 d . . .
H21A H 0.5505 0.5000 0.2779 0.046 Uiso 1 1 calc R . .
C22 C 0.67209(17) 0.53154(15) 0.30107(12) 0.0347(5) Uani 1 1 d . . .
C23 C 0.69137(19) 0.45599(16) 0.35910(13) 0.0418(6) Uani 1 1 d . . .
H23A H 0.6537 0.4139 0.3671 0.050 Uiso 1 1 calc R . .
C24 C 0.76487(19) 0.44298(17) 0.40442(13) 0.0446(6) Uani 1 1 d . . .
C25 C 0.82277(19) 0.50369(18) 0.39372(14) 0.0462(6) Uani 1 1 d . . .
H25A H 0.8730 0.4937 0.4248 0.055 Uiso 1 1 calc R . .
C26 C 0.80559(17) 0.57875(16) 0.33692(13) 0.0386(5) Uani 1 1 d . . .
H26A H 0.8450 0.6192 0.3297 0.046 Uiso 1 1 calc R . .
C27 C 0.72966(16) 0.59595(15) 0.28928(12) 0.0324(5) Uani 1 1 d . . .
C28 C 0.55888(16) 1.04869(15) 0.25066(12) 0.0314(5) Uani 1 1 d . . .
C29 C 0.51217(17) 1.06660(17) 0.18420(12) 0.0393(5) Uani 1 1 d . . .
H29A H 0.5451 1.0257 0.1455 0.047 Uiso 1 1 calc R . .
C30 C 0.42047(19) 1.14174(19) 0.17487(15) 0.0503(6) Uani 1 1 d . . .
H30A H 0.3910 1.1516 0.1306 0.060 Uiso 1 1 calc R . .
C31 C 0.3714(2) 1.2035(2) 0.23233(18) 0.0598(7) Uani 1 1 d . . .
C32 C 0.4141(2) 1.19005(19) 0.29716(17) 0.0569(7) Uani 1 1 d . . .
H32A H 0.3804 1.2332 0.3344 0.068 Uiso 1 1 calc R . .
C33 C 0.50718(16) 1.11276(16) 0.30879(13) 0.0380(5) Uani 1 1 d . . .
C34 C 0.53981(17) 1.10138(17) 0.38226(13) 0.0404(5) Uani 1 1 d . . .
H34A H 0.4961 1.1468 0.4156 0.049 Uiso 1 1 calc R . .
C35 C 0.63216(18) 1.04353(18) 0.48575(12) 0.0407(5) Uani 1 1 d . . .
H35A H 0.6512 0.9775 0.5122 0.049 Uiso 1 1 calc R . .
H35B H 0.5672 1.0857 0.5105 0.049 Uiso 1 1 calc R . .
C36 C 0.71476(18) 1.08680(19) 0.48759(13) 0.0438(6) Uani 1 1 d . . .
H36A H 0.6935 1.1543 0.4636 0.053 Uiso 1 1 calc R . .
H36B H 0.7229 1.0900 0.5392 0.053 Uiso 1 1 calc R . .
C37 C 0.86682(19) 1.08062(18) 0.39718(13) 0.0420(6) Uani 1 1 d . . .
H37A H 0.9401 1.0418 0.3919 0.050 Uiso 1 1 calc R . .
H37B H 0.8566 1.1436 0.4161 0.050 Uiso 1 1 calc R . .
C38 C 0.82655(18) 1.09984(16) 0.32168(12) 0.0383(5) Uani 1 1 d . . .
H38A H 0.7541 1.1416 0.3262 0.046 Uiso 1 1 calc R . .
H38B H 0.8638 1.1342 0.2861 0.046 Uiso 1 1 calc R . .
C39 C 0.91962(16) 0.96917(16) 0.24766(12) 0.0325(5) Uani 1 1 d . . .
H39A H 0.9579 1.0103 0.2330 0.039 Uiso 1 1 calc R . .
C40 C 0.95749(15) 0.87498(16) 0.21334(12) 0.0322(5) Uani 1 1 d . . .
C41 C 1.04889(16) 0.85611(18) 0.16591(13) 0.0406(5) Uani 1 1 d . . .
H41A H 1.0834 0.9008 0.1602 0.049 Uiso 1 1 calc R . .
C42 C 1.08860(17) 0.77217(18) 0.12747(14) 0.0450(6) Uani 1 1 d . . .
C43 C 1.03870(17) 0.70401(18) 0.13450(14) 0.0442(6) Uani 1 1 d . . .
H43A H 1.0662 0.6475 0.1078 0.053 Uiso 1 1 calc R . .
C44 C 0.94897(16) 0.72094(16) 0.18101(13) 0.0374(5) Uani 1 1 d . . .
H44A H 0.9159 0.6751 0.1860 0.045 Uiso 1 1 calc R . .
C45 C 0.90493(15) 0.80664(15) 0.22193(11) 0.0305(5) Uani 1 1 d . . .
C46 C 0.87719(19) 0.94077(19) 0.49378(13) 0.0455(6) Uani 1 1 d . . .
H46A H 0.8389 0.9316 0.5418 0.055 Uiso 1 1 calc R . .
H46B H 0.9372 0.9533 0.5030 0.055 Uiso 1 1 calc R . .
C47 C 0.91145(17) 0.84683(17) 0.45330(13) 0.0408(5) Uani 1 1 d . . .
H47A H 0.9547 0.8535 0.4072 0.049 Uiso 1 1 calc R . .
H47B H 0.9515 0.7901 0.4845 0.049 Uiso 1 1 calc R . .
C48 C 0.79378(16) 0.76483(16) 0.47965(12) 0.0338(5) Uani 1 1 d . . .
H48A H 0.8355 0.7323 0.5173 0.041 Uiso 1 1 calc R . .
C49 C 0.70649(15) 0.73447(15) 0.47768(11) 0.0299(5) Uani 1 1 d . . .
C50 C 0.69219(16) 0.66419(16) 0.53459(12) 0.0344(5) Uani 1 1 d . . .
H50A H 0.7338 0.6437 0.5732 0.041 Uiso 1 1 calc R . .
C51 C 0.61725(17) 0.62497(16) 0.53415(12) 0.0355(5) Uani 1 1 d . . .
C52 C 0.55462(17) 0.65283(16) 0.47745(12) 0.0373(5) Uani 1 1 d . . .
H52A H 0.5047 0.6251 0.4775 0.045 Uiso 1 1 calc R . .
C53 C 0.56706(16) 0.72182(16) 0.42119(12) 0.0344(5) Uani 1 1 d . . .
H53A H 0.5241 0.7412 0.3834 0.041 Uiso 1 1 calc R . .
C54 C 0.64289(15) 0.76472(15) 0.41847(11) 0.0280(4) Uani 1 1 d . . .
C55 C 0.2871(3) 0.7330(3) 0.3345(2) 0.1140(15) Uani 1 1 d . . .
H55A H 0.2814 0.6973 0.2954 0.171 Uiso 1 1 calc R . .
H55B H 0.2972 0.6899 0.3800 0.171 Uiso 1 1 calc R . .
H55C H 0.3447 0.7546 0.3203 0.171 Uiso 1 1 calc R . .
C56 C 0.1943(3) 0.8185(3) 0.34607(19) 0.0691(9) Uani 1 1 d . . .
C57 C 0.9679(3) 0.3651(3) 0.2269(2) 0.1024(13) Uani 1 1 d . . .
H57A H 0.9264 0.3319 0.2132 0.154 Uiso 1 1 calc R . .
H57B H 0.9338 0.4002 0.2705 0.154 Uiso 1 1 calc R . .
H57C H 1.0335 0.3165 0.2378 0.154 Uiso 1 1 calc R . .
C58 C 0.9829(3) 0.4349(3) 0.1659(2) 0.0736(10) Uani 1 1 d . . .
C59 C 0.7034(3) 0.1923(3) 0.1405(2) 0.0920(12) Uani 1 1 d . A 1
H59A H 0.7654 0.1459 0.1593 0.138 Uiso 1 1 calc R A 1
H59B H 0.7209 0.2299 0.0963 0.138 Uiso 1 1 calc R A 1
H59C H 0.6634 0.1564 0.1286 0.138 Uiso 1 1 calc R A 1
C60 C 0.6408(8) 0.2635(8) 0.2002(7) 0.091(4) Uani 0.717(7) 1 d P A 1
C61 C 0.9099(13) 0.4075(13) 0.6642(9) 0.193(8) Uani 0.717(7) 1 d P A 1
C62 C 0.9281(10) 0.4648(12) 0.6135(15) 0.255(11) Uani 0.717(7) 1 d P A 1
N17 N 0.5928(7) 0.3128(6) 0.2445(6) 0.158(4) Uani 0.717(7) 1 d P A 1
N18 N 0.9448(10) 0.5301(14) 0.5673(13) 0.416(15) Uani 0.717(7) 1 d P A 1
C60A C 0.6843(17) 0.2603(17) 0.1778(11) 0.066(5) Uani 0.283(7) 1 d P A 2
C61A C 0.8799(19) 0.439(2) 0.7035(14) 0.140(12) Uani 0.283(7) 1 d P A 2
C62A C 0.8098(16) 0.4557(14) 0.7608(15) 0.124(8) Uani 0.283(7) 1 d P A 2
N17A N 0.659(2) 0.3230(12) 0.2171(14) 0.136(8) Uani 0.283(7) 1 d P A 2
N18A N 0.7457(12) 0.4640(17) 0.8104(11) 0.171(9) Uani 0.283(7) 1 d P A 2

loop_
_atom_site_aniso_label
_atom_site_aniso_U_11
_atom_site_aniso_U_22
_atom_site_aniso_U_33
_atom_site_aniso_U_23
_atom_site_aniso_U_13
_atom_site_aniso_U_12
Zn1 0.03402(14) 0.03356(14) 0.02967(14) -0.00492(10) -0.00529(11) -0.01544(11)
Zn2 0.03061(13) 0.03217(14) 0.02749(13) -0.00516(10) -0.00356(10) -0.01473(10)
Zn3 0.03093(13) 0.03224(14) 0.02737(13) -0.00497(10) -0.00186(10) -0.01478(11)
O1 0.0380(8) 0.0305(8) 0.0375(8) -0.0005(7) -0.0118(7) -0.0159(7)
O2 0.149(2) 0.118(2) 0.102(2) 0.0620(17) -0.083(2) -0.0713(19)
O3 0.1243(19) 0.0556(13) 0.0757(15) 0.0216(11) -0.0286(13) -0.0452(14)
O4 0.0299(8) 0.0393(8) 0.0299(8) -0.0064(6) -0.0059(6) -0.0122(7)
O5 0.0380(10) 0.0667(13) 0.0795(14) -0.0077(11) -0.0138(10) -0.0057(9)
O6 0.0620(13) 0.0779(14) 0.0634(14) -0.0220(11) 0.0026(11) 0.0127(11)
O7 0.0399(8) 0.0361(8) 0.0284(8) -0.0075(6) 0.0019(7) -0.0184(7)
O8 0.0547(12) 0.0893(16) 0.0790(15) -0.0235(13) 0.0230(11) -0.0334(11)
O9 0.0860(15) 0.0940(16) 0.0699(14) -0.0061(12) 0.0151(11) -0.0670(14)
O10 0.0364(8) 0.0396(8) 0.0256(7) 0.0010(6) -0.0060(6) -0.0209(7)
O11 0.0832(14) 0.0691(13) 0.0724(14) 0.0155(10) -0.0091(11) -0.0571(12)
O12 0.0956(16) 0.0875(15) 0.0607(13) 0.0351(11) -0.0289(12) -0.0567(13)
O13 0.0338(8) 0.0330(8) 0.0295(8) -0.0032(6) -0.0050(6) -0.0111(7)
O14 0.090(2) 0.121(2) 0.203(4) -0.078(3) -0.074(2) 0.0486(18)
O15 0.109(2) 0.137(3) 0.151(3) -0.021(2) -0.088(2) 0.0392(19)
O16 0.0289(7) 0.0366(8) 0.0362(8) -0.0104(6) 0.0022(6) -0.0164(6)
O17 0.0783(16) 0.0975(18) 0.153(2) -0.0810(18) 0.0674(16) -0.0399(14)
O18 0.0580(13) 0.1145(19) 0.127(2) -0.0627(16) 0.0455(13) -0.0546(14)
N1 0.0404(12) 0.0485(13) 0.0546(14) -0.0026(11) 0.0007(11) -0.0076(10)
N2 0.0387(10) 0.0365(10) 0.0277(9) -0.0057(8) -0.0063(8) -0.0145(9)
N3 0.0395(11) 0.0414(11) 0.0409(11) -0.0116(9) -0.0085(9) -0.0130(9)
N4 0.0341(10) 0.0333(10) 0.0402(11) -0.0100(8) -0.0053(8) -0.0143(8)
N5 0.0529(14) 0.0797(17) 0.0474(13) 0.0007(12) -0.0003(11) -0.0387(14)
N6 0.0386(10) 0.0418(11) 0.0355(10) -0.0034(9) -0.0071(8) -0.0217(9)
N7 0.0850(18) 0.0508(14) 0.0553(15) 0.0101(12) -0.0261(14) -0.0208(14)
N8 0.074(2) 0.084(2) 0.153(3) -0.029(2) -0.065(2) 0.0197(17)
N9 0.0333(10) 0.0410(11) 0.0320(10) -0.0119(8) 0.0006(8) -0.0159(9)
N10 0.0397(10) 0.0429(11) 0.0318(10) -0.0074(8) -0.0033(8) -0.0205(9)
N11 0.0334(9) 0.0303(9) 0.0292(9) -0.0058(7) -0.0007(8) -0.0138(8)
N12 0.0400(12) 0.0731(17) 0.0810(18) -0.0355(14) 0.0185(12) -0.0188(12)
N13 0.0315(9) 0.0362(10) 0.0350(10) -0.0018(8) -0.0073(8) -0.0171(8)
N14 0.0522(13) 0.0482(13) 0.0477(13) 0.0066(10) -0.0015(11) -0.0253(11)
N15 0.0618(19) 0.091(2) 0.182(4) 0.022(2) -0.007(2) -0.0333(18)
N16 0.106(2) 0.063(2) 0.117(3) -0.0081(19) -0.034(2) -0.0134(18)
C1 0.0310(11) 0.0318(11) 0.0284(11) -0.0018(9) 0.0005(9) -0.0179(9)
C2 0.0370(12) 0.0414(13) 0.0254(11) -0.0008(9) -0.0017(9) -0.0194(10)
C3 0.0440(13) 0.0411(13) 0.0266(11) -0.0057(10) 0.0068(10) -0.0174(11)
C4 0.0298(11) 0.0364(12) 0.0406(13) -0.0022(10) 0.0032(10) -0.0112(10)
C5 0.0320(11) 0.0403(13) 0.0379(13) -0.0017(10) -0.0072(10) -0.0161(10)
C6 0.0330(11) 0.0342(12) 0.0299(11) -0.0031(9) -0.0035(9) -0.0167(10)
C7 0.0379(12) 0.0401(13) 0.0314(12) -0.0011(10) -0.0114(10) -0.0181(11)
C8 0.0478(14) 0.0510(15) 0.0271(12) -0.0084(10) -0.0081(10) -0.0116(12)
C9 0.0470(14) 0.0581(16) 0.0372(13) -0.0199(12) -0.0111(11) -0.0163(12)
C10 0.0525(15) 0.0447(14) 0.0576(16) -0.0238(12) -0.0104(13) -0.0184(12)
C11 0.0408(13) 0.0336(12) 0.0564(15) -0.0147(11) -0.0058(11) -0.0134(10)
C12 0.0382(12) 0.0420(13) 0.0372(13) -0.0145(10) -0.0016(10) -0.0140(11)
C13 0.0361(12) 0.0410(13) 0.0327(12) -0.0070(10) -0.0036(10) -0.0176(10)
C14 0.0425(13) 0.0548(15) 0.0348(13) -0.0127(11) 0.0026(10) -0.0219(12)
C15 0.0448(13) 0.0605(16) 0.0329(13) -0.0038(11) 0.0014(11) -0.0303(12)
C16 0.0548(15) 0.0471(14) 0.0431(14) 0.0001(11) -0.0054(12) -0.0312(12)
C17 0.0525(14) 0.0376(13) 0.0384(13) -0.0055(10) -0.0015(11) -0.0210(11)
C18 0.0362(12) 0.0372(12) 0.0256(11) -0.0025(9) -0.0039(9) -0.0170(10)
C19 0.0561(15) 0.0564(16) 0.0568(16) -0.0101(13) -0.0191(13) -0.0340(13)
C20 0.0445(14) 0.0540(15) 0.0488(15) -0.0034(12) -0.0103(11) -0.0301(12)
C21 0.0457(13) 0.0366(12) 0.0409(13) -0.0073(11) -0.0021(11) -0.0242(11)
C22 0.0413(12) 0.0299(11) 0.0345(12) -0.0061(9) -0.0042(10) -0.0137(10)
C23 0.0562(15) 0.0311(12) 0.0402(13) -0.0040(10) -0.0051(12) -0.0179(11)
C24 0.0583(15) 0.0302(12) 0.0402(13) 0.0014(10) -0.0125(12) -0.0089(11)
C25 0.0443(14) 0.0438(14) 0.0465(15) -0.0040(12) -0.0188(11) -0.0058(11)
C26 0.0378(12) 0.0361(12) 0.0443(14) -0.0050(10) -0.0110(10) -0.0128(10)
C27 0.0356(12) 0.0265(11) 0.0324(12) -0.0074(9) -0.0026(9) -0.0070(9)
C28 0.0331(11) 0.0298(11) 0.0348(12) 0.0035(9) -0.0046(9) -0.0170(10)
C29 0.0426(13) 0.0464(14) 0.0313(12) 0.0074(10) -0.0051(10) -0.0220(11)
C30 0.0516(15) 0.0564(16) 0.0478(15) 0.0188(13) -0.0195(12) -0.0274(13)
C31 0.0479(15) 0.0423(15) 0.084(2) 0.0008(14) -0.0280(15) -0.0035(12)
C32 0.0464(15) 0.0476(15) 0.076(2) -0.0217(14) -0.0182(14) -0.0067(12)
C33 0.0349(12) 0.0335(12) 0.0478(14) -0.0083(10) -0.0086(10) -0.0117(10)
C34 0.0351(12) 0.0415(13) 0.0474(14) -0.0193(11) -0.0002(11) -0.0132(11)
C35 0.0434(13) 0.0515(14) 0.0299(12) -0.0139(10) 0.0032(10) -0.0195(11)
C36 0.0563(15) 0.0531(15) 0.0317(12) -0.0147(11) -0.0041(11) -0.0273(12)
C37 0.0486(14) 0.0427(13) 0.0457(14) -0.0137(11) -0.0016(11) -0.0269(11)
C38 0.0466(13) 0.0322(12) 0.0403(13) -0.0086(10) 0.0028(10) -0.0200(10)
C39 0.0341(11) 0.0352(12) 0.0341(12) -0.0034(9) -0.0036(10) -0.0193(10)
C40 0.0281(11) 0.0367(12) 0.0338(12) -0.0065(9) -0.0020(9) -0.0134(9)
C41 0.0319(12) 0.0482(14) 0.0461(14) -0.0109(11) 0.0013(10) -0.0194(11)
C42 0.0283(12) 0.0551(15) 0.0501(15) -0.0190(12) 0.0063(11) -0.0124(11)
C43 0.0351(12) 0.0430(14) 0.0521(15) -0.0214(11) -0.0001(11) -0.0073(11)
C44 0.0358(12) 0.0351(12) 0.0445(13) -0.0104(10) -0.0032(10) -0.0146(10)
C45 0.0258(10) 0.0340(12) 0.0315(11) -0.0045(9) -0.0061(9) -0.0089(9)
C46 0.0481(14) 0.0619(16) 0.0402(14) -0.0038(12) -0.0142(11) -0.0318(13)
C47 0.0340(12) 0.0487(14) 0.0464(14) 0.0025(11) -0.0119(10) -0.0219(11)
C48 0.0338(11) 0.0388(12) 0.0307(11) 0.0007(10) -0.0093(9) -0.0143(10)
C49 0.0333(11) 0.0312(11) 0.0286(11) -0.0029(9) -0.0024(9) -0.0156(9)
C50 0.0380(12) 0.0353(12) 0.0297(11) -0.0005(9) -0.0044(9) -0.0136(10)
C51 0.0407(12) 0.0333(12) 0.0332(12) -0.0005(9) 0.0035(10) -0.0179(10)
C52 0.0349(12) 0.0400(13) 0.0421(13) -0.0044(10) -0.0005(10) -0.0205(10)
C53 0.0330(11) 0.0399(13) 0.0350(12) -0.0020(10) -0.0077(9) -0.0174(10)
C54 0.0294(11) 0.0290(11) 0.0268(11) -0.0051(9) 0.0011(9) -0.0126(9)
C55 0.133(4) 0.071(2) 0.116(3) -0.010(2) 0.047(3) -0.035(2)
C56 0.072(2) 0.070(2) 0.076(2) 0.0108(18) -0.0064(18) -0.0444(19)
C57 0.123(3) 0.069(2) 0.093(3) -0.024(2) -0.003(2) -0.007(2)
C58 0.075(2) 0.0475(19) 0.085(3) -0.0268(18) -0.023(2) 0.0058(17)
C59 0.068(2) 0.118(3) 0.102(3) 0.016(3) -0.021(2) -0.051(2)
C60 0.072(6) 0.050(5) 0.149(10) 0.019(5) -0.022(5) -0.027(5)
C61 0.210(15) 0.250(17) 0.158(12) 0.088(11) -0.063(10) -0.146(13)
C62 0.132(10) 0.195(14) 0.49(3) -0.032(16) -0.192(18) -0.056(9)
N17 0.134(6) 0.071(4) 0.268(10) -0.042(5) 0.015(6) -0.042(5)
N18 0.164(9) 0.38(2) 0.74(4) 0.23(2) -0.263(14) -0.157(16)
C60A 0.076(13) 0.050(10) 0.064(10) -0.002(7) -0.031(9) -0.007(10)
C61A 0.099(14) 0.156(19) 0.083(14) 0.050(14) 0.004(12) 0.022(13)
C62A 0.074(11) 0.140(15) 0.14(2) 0.035(14) -0.062(12) -0.018(11)
N17A 0.172(19) 0.050(9) 0.167(17) -0.033(10) -0.080(15) 0.013(11)
N18A 0.089(11) 0.27(2) 0.156(17) 0.027(15) -0.052(11) -0.069(14)

loop_
_atom_type_symbol
_atom_type_description
_atom_type_scat_dispersion_real
_atom_type_scat_dispersion_imag
_atom_type_scat_source
C C 0.0033 0.0016 'International Tables Vol C Tables 4.2.6.8 and 6.1.1.4'
H H 0.0000 0.0000 'International Tables Vol C Tables 4.2.6.8 and 6.1.1.4'
N N 0.0061 0.0033 'International Tables Vol C Tables 4.2.6.8 and 6.1.1.4'
O O 0.0106 0.0060 'International Tables Vol C Tables 4.2.6.8 and 6.1.1.4'
Zn Zn 0.2839 1.4301 'International Tables Vol C Tables 4.2.6.8 and 6.1.1.4'

loop_
_geom_angle_atom_site_label_1
_geom_angle_atom_site_label_2
_geom_angle_atom_site_label_3
_geom_angle
N4 Zn1 N6 105.07(7)
N4 Zn1 N2 105.86(7)
N6 Zn1 N2 101.51(7)
N4 Zn1 O1 92.52(6)
N6 Zn1 O1 86.04(6)
N2 Zn1 O1 157.28(6)
N4 Zn1 O7 85.56(6)
N6 Zn1 O7 159.49(6)
N2 Zn1 O7 92.08(6)
O1 Zn1 O7 75.85(5)
N4 Zn1 O4 157.61(6)
N6 Zn1 O4 92.51(6)
N2 Zn1 O4 83.54(6)
O1 Zn1 O4 74.68(5)
O7 Zn1 O4 73.65(5)
N4 Zn1 Zn2 113.92(5)
N6 Zn1 Zn2 115.02(5)
N2 Zn1 Zn2 114.20(5)
O1 Zn1 Zn2 44.32(4)
O7 Zn1 Zn2 44.64(4)
O4 Zn1 Zn2 44.53(4)
O16 Zn2 O1 100.89(5)
O16 Zn2 O4 177.69(5)
O1 Zn2 O4 78.19(5)
O16 Zn2 O7 104.54(5)
O1 Zn2 O7 79.12(5)
O4 Zn2 O7 77.41(5)
O16 Zn2 O10 79.10(5)
O1 Zn2 O10 101.51(6)
O4 Zn2 O10 98.97(5)
O7 Zn2 O10 176.17(5)
O16 Zn2 O13 77.81(5)
O1 Zn2 O13 178.23(5)
O4 Zn2 O13 103.06(5)
O7 Zn2 O13 102.35(5)
O10 Zn2 O13 77.10(5)
O16 Zn2 Zn1 133.38(4)
O1 Zn2 Zn1 46.16(4)
O4 Zn2 Zn1 47.23(4)
O7 Zn2 Zn1 46.95(4)
O10 Zn2 Zn1 131.14(4)
O13 Zn2 Zn1 135.61(4)
O16 Zn2 Zn3 45.92(4)
O1 Zn2 Zn3 131.50(4)
O4 Zn2 Zn3 133.34(4)
O7 Zn2 Zn3 134.84(4)
O10 Zn2 Zn3 47.21(4)
O13 Zn2 Zn3 46.73(4)
Zn1 Zn2 Zn3 177.569(11)
N11 Zn3 N9 104.92(7)
N11 Zn3 N13 106.72(6)
N9 Zn3 N13 102.62(7)
N11 Zn3 O16 85.26(6)
N9 Zn3 O16 157.46(6)
N13 Zn3 O16 93.29(6)
N11 Zn3 O13 93.27(6)
N9 Zn3 O13 84.85(6)
N13 Zn3 O13 155.71(6)
O16 Zn3 O13 74.38(5)
N11 Zn3 O10 158.56(6)
N9 Zn3 O10 90.93(6)
N13 Zn3 O10 83.16(6)
O16 Zn3 O10 75.05(5)
O13 Zn3 O10 73.54(5)
N11 Zn3 Zn2 114.49(5)
N9 Zn3 Zn2 114.54(5)
N13 Zn3 Zn2 112.49(5)
O16 Zn3 Zn2 43.51(4)
O13 Zn3 Zn2 44.72(4)
O10 Zn3 Zn2 44.49(3)
C27 O1 Zn2 129.49(13)
C27 O1 Zn1 129.99(13)
Zn2 O1 Zn1 89.53(5)
C1 O4 Zn2 133.39(13)
C1 O4 Zn1 130.70(12)
Zn2 O4 Zn1 88.25(5)
C18 O7 Zn2 129.39(13)
C18 O7 Zn1 129.51(13)
Zn2 O7 Zn1 88.41(5)
C54 O10 Zn2 132.63(13)
C54 O10 Zn3 130.90(12)
Zn2 O10 Zn3 88.30(5)
C28 O13 Zn2 127.83(13)
C28 O13 Zn3 130.62(13)
Zn2 O13 Zn3 88.54(5)
C45 O16 Zn2 130.88(13)
C45 O16 Zn3 130.22(13)
Zn2 O16 Zn3 90.56(5)
O5 N1 O6 123.0(2)
O5 N1 C4 118.7(2)
O6 N1 C4 118.3(2)
C7 N2 C8 116.30(18)
C7 N2 Zn1 128.84(15)
C8 N2 Zn1 114.81(14)
C9 N3 C19 116.92(19)
C9 N3 C10 117.1(2)
C19 N3 C10 116.7(2)
C12 N4 C11 115.31(18)
C12 N4 Zn1 128.29(15)
C11 N4 Zn1 116.38(14)
O8 N5 O9 123.1(2)
O8 N5 C15 119.1(2)
O9 N5 C15 117.8(2)
C21 N6 C20 115.16(19)
C21 N6 Zn1 127.10(15)
C20 N6 Zn1 117.56(14)
O2 N7 O3 122.4(2)
O2 N7 C24 118.4(3)
O3 N7 C24 119.2(2)
O15 N8 O14 123.6(3)
O15 N8 C31 118.2(4)
O14 N8 C31 118.1(3)
C34 N9 C35 115.95(19)
C34 N9 Zn3 127.77(15)
C35 N9 Zn3 116.20(14)
C36 N10 C37 116.10(18)
C36 N10 C46 116.58(18)
C37 N10 C46 115.68(18)
C39 N11 C38 114.76(17)
C39 N11 Zn3 127.14(14)
C38 N11 Zn3 117.60(13)
O17 N12 O18 121.6(2)
O17 N12 C42 118.7(2)
O18 N12 C42 119.7(2)
C48 N13 C47 115.91(18)
C48 N13 Zn3 128.70(14)
C47 N13 Zn3 115.15(13)
O11 N14 O12 122.8(2)
O11 N14 C51 118.5(2)
O12 N14 C51 118.6(2)
O4 C1 C2 119.85(18)
O4 C1 C6 122.39(18)
C2 C1 C6 117.76(19)
C3 C2 C1 121.4(2)
C3 C2 H2A 119.3
C1 C2 H2A 119.3
C2 C3 C4 119.7(2)
C2 C3 H3A 120.2
C4 C3 H3A 120.2
C5 C4 C3 121.1(2)
C5 C4 N1 119.7(2)
C3 C4 N1 119.2(2)
C4 C5 C6 120.6(2)
C4 C5 H5A 119.7
C6 C5 H5A 119.7
C5 C6 C1 119.40(19)
C5 C6 C7 116.65(19)
C1 C6 C7 123.82(19)
N2 C7 C6 128.0(2)
N2 C7 H7A 116.0
C6 C7 H7A 116.0
N2 C8 C9 110.34(19)
N2 C8 H8A 109.6
C9 C8 H8A 109.6
N2 C8 H8B 109.6
C9 C8 H8B 109.6
H8A C8 H8B 108.1
N3 C9 C8 111.32(19)
N3 C9 H9A 109.4
C8 C9 H9A 109.4
N3 C9 H9B 109.4
C8 C9 H9B 109.4
H9A C9 H9B 108.0
N3 C10 C11 111.16(19)
N3 C10 H10A 109.4
C11 C10 H10A 109.4
N3 C10 H10B 109.4
C11 C10 H10B 109.4
H10A C10 H10B 108.0
N4 C11 C10 109.27(19)
N4 C11 H11A 109.8
C10 C11 H11A 109.8
N4 C11 H11B 109.8
C10 C11 H11B 109.8
H11A C11 H11B 108.3
N4 C12 C13 128.0(2)
N4 C12 H12A 116.0
C13 C12 H12A 116.0
C14 C13 C18 119.4(2)
C14 C13 C12 115.5(2)
C18 C13 C12 124.92(19)
C15 C14 C13 120.9(2)
C15 C14 H14A 119.5
C13 C14 H14A 119.5
C14 C15 C16 121.0(2)
C14 C15 N5 118.7(2)
C16 C15 N5 120.2(2)
C17 C16 C15 119.0(2)
C17 C16 H16A 120.5
C15 C16 H16A 120.5
C16 C17 C18 122.2(2)
C16 C17 H17A 118.9
C18 C17 H17A 118.9
O7 C18 C17 120.11(19)
O7 C18 C13 122.47(19)
C17 C18 C13 117.42(19)
N3 C19 C20 111.41(19)
N3 C19 H19A 109.3
C20 C19 H19A 109.3
N3 C19 H19B 109.3
C20 C19 H19B 109.3
H19A C19 H19B 108.0
N6 C20 C19 109.35(19)
N6 C20 H20A 109.8
C19 C20 H20A 109.8
N6 C20 H20B 109.8
C19 C20 H20B 109.8
H20A C20 H20B 108.3
N6 C21 C22 128.4(2)
N6 C21 H21A 115.8
C22 C21 H21A 115.8
C23 C22 C27 119.4(2)
C23 C22 C21 115.4(2)
C27 C22 C21 124.97(19)
C24 C23 C22 120.7(2)
C24 C23 H23A 119.6
C22 C23 H23A 119.6
C23 C24 C25 121.1(2)
C23 C24 N7 119.0(2)
C25 C24 N7 119.8(2)
C26 C25 C24 119.5(2)
C26 C25 H25A 120.3
C24 C25 H25A 120.3
C25 C26 C27 121.5(2)
C25 C26 H26A 119.3
C27 C26 H26A 119.3
O1 C27 C26 120.20(19)
O1 C27 C22 122.01(19)
C26 C27 C22 117.79(19)
O13 C28 C29 120.1(2)
O13 C28 C33 122.18(19)
C29 C28 C33 117.7(2)
C30 C29 C28 122.2(2)
C30 C29 H29A 118.9
C28 C29 H29A 118.9
C29 C30 C31 119.1(2)
C29 C30 H30A 120.5
C31 C30 H30A 120.5
C32 C31 C30 120.9(2)
C32 C31 N8 119.9(3)
C30 C31 N8 119.1(3)
C31 C32 C33 121.3(2)
C31 C32 H32A 119.4
C33 C32 H32A 119.4
C32 C33 C28 118.8(2)
C32 C33 C34 115.8(2)
C28 C33 C34 125.3(2)
N9 C34 C33 128.5(2)
N9 C34 H34A 115.7
C33 C34 H34A 115.7
N9 C35 C36 109.61(18)
N9 C35 H35A 109.7
C36 C35 H35A 109.7
N9 C35 H35B 109.7
C36 C35 H35B 109.7
H35A C35 H35B 108.2
N10 C36 C35 111.12(18)
N10 C36 H36A 109.4
C35 C36 H36A 109.4
N10 C36 H36B 109.4
C35 C36 H36B 109.4
H36A C36 H36B 108.0
N10 C37 C38 109.58(18)
N10 C37 H37A 109.8
C38 C37 H37A 109.8
N10 C37 H37B 109.8
C38 C37 H37B 109.8
H37A C37 H37B 108.2
N11 C38 C37 108.45(18)
N11 C38 H38A 110.0
C37 C38 H38A 110.0
N11 C38 H38B 110.0
C37 C38 H38B 110.0
H38A C38 H38B 108.4
N11 C39 C40 128.44(19)
N11 C39 H39A 115.8
C40 C39 H39A 115.8
C41 C40 C45 119.64(19)
C41 C40 C39 115.58(19)
C45 C40 C39 124.68(18)
C42 C41 C40 120.5(2)
C42 C41 H41A 119.8
C40 C41 H41A 119.8
C41 C42 C43 121.3(2)
C41 C42 N12 118.5(2)
C43 C42 N12 120.2(2)
C44 C43 C42 119.2(2)
C44 C43 H43A 120.4
C42 C43 H43A 120.4
C43 C44 C45 121.6(2)
C43 C44 H44A 119.2
C45 C44 H44A 119.2
O16 C45 C44 120.31(19)
O16 C45 C40 121.85(18)
C44 C45 C40 117.84(19)
N10 C46 C47 110.84(18)
N10 C46 H46A 109.5
C47 C46 H46A 109.5
N10 C46 H46B 109.5
C47 C46 H46B 109.5
H46A C46 H46B 108.1
N13 C47 C46 109.46(18)
N13 C47 H47A 109.8
C46 C47 H47A 109.8
N13 C47 H47B 109.8
C46 C47 H47B 109.8
H47A C47 H47B 108.2
N13 C48 C49 128.2(2)
N13 C48 H48A 115.9
C49 C48 H48A 115.9
C50 C49 C54 119.23(18)
C50 C49 C48 116.35(19)
C54 C49 C48 124.14(18)
C51 C50 C49 120.6(2)
C51 C50 H50A 119.7
C49 C50 H50A 119.7
C50 C51 C52 121.4(2)
C50 C51 N14 119.0(2)
C52 C51 N14 119.5(2)
C53 C52 C51 119.0(2)
C53 C52 H52A 120.5
C51 C52 H52A 120.5
C52 C53 C54 122.3(2)
C52 C53 H53A 118.9
C54 C53 H53A 118.9
O10 C54 C53 120.62(19)
O10 C54 C49 121.88(17)
C53 C54 C49 117.49(18)
C56 C55 H55A 109.5
C56 C55 H55B 109.5
H55A C55 H55B 109.5
C56 C55 H55C 109.5
H55A C55 H55C 109.5
H55B C55 H55C 109.5
N15 C56 C55 176.8(4)
C58 C57 H57A 109.5
C58 C57 H57B 109.5
H57A C57 H57B 109.5
C58 C57 H57C 109.5
H57A C57 H57C 109.5
H57B C57 H57C 109.5
N16 C58 C57 179.1(4)
N17 C60 C59 177.0(11)
C61 C62 N18 173(2)
N18A C62A C61A 174(3)

loop_
_geom_bond_atom_site_label_1
_geom_bond_atom_site_label_2
_geom_bond_distance
Zn1 N4 2.0881(17)
Zn1 N6 2.0962(18)
Zn1 N2 2.1079(18)
Zn1 O1 2.1555(14)
Zn1 O7 2.1846(14)
Zn1 O4 2.1948(14)
Zn1 Zn2 2.9885(3)
Zn2 O16 2.0710(14)
Zn2 O1 2.0879(14)
Zn2 O4 2.0967(14)
Zn2 O7 2.1009(14)
Zn2 O10 2.1087(13)
Zn2 O13 2.1171(14)
Zn2 Zn3 3.0077(3)
Zn3 N11 2.0970(16)
Zn3 N9 2.1136(17)
Zn3 N13 2.1161(17)
Zn3 O16 2.1609(14)
Zn3 O13 2.1908(14)
Zn3 O10 2.2082(13)
O1 C27 1.305(2)
O2 N7 1.212(3)
O3 N7 1.217(3)
O4 C1 1.291(2)
O5 N1 1.224(3)
O6 N1 1.226(3)
O7 C18 1.301(2)
O8 N5 1.221(3)
O9 N5 1.229(3)
O10 C54 1.295(2)
O11 N14 1.219(3)
O12 N14 1.220(3)
O13 C28 1.298(2)
O14 N8 1.236(4)
O15 N8 1.217(4)
O16 C45 1.304(2)
O17 N12 1.214(3)
O18 N12 1.215(3)
N1 C4 1.453(3)
N2 C7 1.274(3)
N2 C8 1.473(3)
N3 C9 1.445(3)
N3 C19 1.449(3)
N3 C10 1.452(3)
N4 C12 1.272(3)
N4 C11 1.474(3)
N5 C15 1.456(3)
N6 C21 1.268(3)
N6 C20 1.475(3)
N7 C24 1.454(3)
N8 C31 1.449(4)
N9 C34 1.276(3)
N9 C35 1.472(3)
N10 C36 1.450(3)
N10 C37 1.455(3)
N10 C46 1.459(3)
N11 C39 1.274(3)
N11 C38 1.478(3)
N12 C42 1.453(3)
N13 C48 1.275(3)
N13 C47 1.474(3)
N14 C51 1.456(3)
N15 C56 1.106(4)
N16 C58 1.120(4)
C1 C2 1.418(3)
C1 C6 1.424(3)
C2 C3 1.361(3)
C2 H2A 0.9300
C3 C4 1.386(3)
C3 H3A 0.9300
C4 C5 1.367(3)
C5 C6 1.388(3)
C5 H5A 0.9300
C6 C7 1.454(3)
C7 H7A 0.9300
C8 C9 1.515(3)
C8 H8A 0.9700
C8 H8B 0.9700
C9 H9A 0.9700
C9 H9B 0.9700
C10 C11 1.516(3)
C10 H10A 0.9700
C10 H10B 0.9700
C11 H11A 0.9700
C11 H11B 0.9700
C12 C13 1.457(3)
C12 H12A 0.9300
C13 C14 1.390(3)
C13 C18 1.424(3)
C14 C15 1.370(3)
C14 H14A 0.9300
C15 C16 1.388(3)
C16 C17 1.367(3)
C16 H16A 0.9300
C17 C18 1.413(3)
C17 H17A 0.9300
C19 C20 1.517(3)
C19 H19A 0.9700
C19 H19B 0.9700
C20 H20A 0.9700
C20 H20B 0.9700
C21 C22 1.458(3)
C21 H21A 0.9300
C22 C23 1.391(3)
C22 C27 1.423(3)
C23 C24 1.364(3)
C23 H23A 0.9300
C24 C25 1.382(3)
C25 C26 1.371(3)
C25 H25A 0.9300
C26 C27 1.408(3)
C26 H26A 0.9300
C28 C29 1.410(3)
C28 C33 1.422(3)
C29 C30 1.360(3)
C29 H29A 0.9300
C30 C31 1.389(4)
C30 H30A 0.9300
C31 C32 1.361(4)
C32 C33 1.394(3)
C32 H32A 0.9300
C33 C34 1.445(3)
C34 H34A 0.9300
C35 C36 1.518(3)
C35 H35A 0.9700
C35 H35B 0.9700
C36 H36A 0.9700
C36 H36B 0.9700
C37 C38 1.515(3)
C37 H37A 0.9700
C37 H37B 0.9700
C38 H38A 0.9700
C38 H38B 0.9700
C39 C40 1.454(3)
C39 H39A 0.9300
C40 C41 1.387(3)
C40 C45 1.420(3)
C41 C42 1.369(3)
C41 H41A 0.9300
C42 C43 1.391(3)
C43 C44 1.363(3)
C43 H43A 0.9300
C44 C45 1.416(3)
C44 H44A 0.9300
C46 C47 1.513(3)
C46 H46A 0.9700
C46 H46B 0.9700
C47 H47A 0.9700
C47 H47B 0.9700
C48 C49 1.457(3)
C48 H48A 0.9300
C49 C50 1.394(3)
C49 C54 1.424(3)
C50 C51 1.372(3)
C50 H50A 0.9300
C51 C52 1.380(3)
C52 C53 1.366(3)
C52 H52A 0.9300
C53 C54 1.413(3)
C53 H53A 0.9300
C55 C56 1.437(5)
C55 H55A 0.9600
C55 H55B 0.9600
C55 H55C 0.9600
C57 C58 1.440(5)
C57 H57A 0.9600
C57 H57B 0.9600
C57 H57C 0.9600
C59 C60 1.528(12)
C59 H59A 0.9600
C59 H59B 0.9600
C59 H59C 0.9600
C60 N17 1.112(14)
C61 C62 1.22(2)
C62 N18 1.24(2)
C60A N17A 1.15(3)
C61A C62A 1.30(3)
C62A N18A 1.16(3)

loop_
_geom_torsion_atom_site_label_1
_geom_torsion_atom_site_label_2
_geom_torsion_atom_site_label_3
_geom_torsion_atom_site_label_4
_geom_torsion
N4 Zn1 Zn2 O16 -10.51(8)
N6 Zn1 Zn2 O16 110.87(8)
N2 Zn1 Zn2 O16 -132.32(8)
O1 Zn1 Zn2 O16 56.83(8)
O7 Zn1 Zn2 O16 -65.79(8)
O4 Zn1 Zn2 O16 176.95(7)
N4 Zn1 Zn2 O1 -67.34(8)
N6 Zn1 Zn2 O1 54.05(8)
N2 Zn1 Zn2 O1 170.86(8)
O7 Zn1 Zn2 O1 -122.62(8)
O4 Zn1 Zn2 O1 120.12(8)
N4 Zn1 Zn2 O4 172.54(8)
N6 Zn1 Zn2 O4 -66.08(8)
N2 Zn1 Zn2 O4 50.74(7)
O1 Zn1 Zn2 O4 -120.12(8)
O7 Zn1 Zn2 O4 117.26(7)
N4 Zn1 Zn2 O7 55.28(8)
N6 Zn1 Zn2 O7 176.67(8)
N2 Zn1 Zn2 O7 -66.52(8)
O1 Zn1 Zn2 O7 122.62(8)
O4 Zn1 Zn2 O7 -117.26(8)
N4 Zn1 Zn2 O10 -129.19(8)
N6 Zn1 Zn2 O10 -7.81(8)
N2 Zn1 Zn2 O10 109.01(7)
O1 Zn1 Zn2 O10 -61.85(7)
O7 Zn1 Zn2 O10 175.53(7)
O4 Zn1 Zn2 O10 58.27(7)
N4 Zn1 Zn2 O13 112.87(8)
N6 Zn1 Zn2 O13 -125.75(8)
N2 Zn1 Zn2 O13 -8.94(8)
O1 Zn1 Zn2 O13 -179.79(7)
O7 Zn1 Zn2 O13 57.59(8)
O4 Zn1 Zn2 O13 -59.67(7)
N4 Zn1 Zn2 Zn3 -82.8(3)
N6 Zn1 Zn2 Zn3 38.6(3)
N2 Zn1 Zn2 Zn3 155.4(2)
O1 Zn1 Zn2 Zn3 -15.4(3)
O7 Zn1 Zn2 Zn3 -138.0(3)
O4 Zn1 Zn2 Zn3 104.7(3)
O16 Zn2 Zn3 N11 52.29(8)
O1 Zn2 Zn3 N11 111.93(7)
O4 Zn2 Zn3 N11 -130.74(7)
O7 Zn2 Zn3 N11 -9.69(8)
O10 Zn2 Zn3 N11 174.80(7)
O13 Zn2 Zn3 N11 -68.23(7)
Zn1 Zn2 Zn3 N11 126.8(2)
O16 Zn2 Zn3 N9 173.55(8)
O1 Zn2 Zn3 N9 -126.81(8)
O4 Zn2 Zn3 N9 -9.48(8)
O7 Zn2 Zn3 N9 111.58(8)
O10 Zn2 Zn3 N9 -63.93(8)
O13 Zn2 Zn3 N9 53.03(7)
Zn1 Zn2 Zn3 N9 -112.0(3)
O16 Zn2 Zn3 N13 -69.77(7)
O1 Zn2 Zn3 N13 -10.13(7)
O4 Zn2 Zn3 N13 107.20(7)
O7 Zn2 Zn3 N13 -131.75(8)
O10 Zn2 Zn3 N13 52.74(7)
O13 Zn2 Zn3 N13 169.71(7)
Zn1 Zn2 Zn3 N13 4.7(3)
O1 Zn2 Zn3 O16 59.64(8)
O4 Zn2 Zn3 O16 176.97(8)
O7 Zn2 Zn3 O16 -61.97(8)
O10 Zn2 Zn3 O16 122.51(8)
O13 Zn2 Zn3 O16 -120.52(8)
Zn1 Zn2 Zn3 O16 74.5(3)
O16 Zn2 Zn3 O13 120.52(8)
O1 Zn2 Zn3 O13 -179.84(7)
O4 Zn2 Zn3 O13 -62.51(7)
O7 Zn2 Zn3 O13 58.55(8)
O10 Zn2 Zn3 O13 -116.96(7)
Zn1 Zn2 Zn3 O13 -165.0(3)
O16 Zn2 Zn3 O10 -122.51(8)
O1 Zn2 Zn3 O10 -62.87(7)
O4 Zn2 Zn3 O10 54.45(8)
O7 Zn2 Zn3 O10 175.51(8)
O13 Zn2 Zn3 O10 116.96(7)
Zn1 Zn2 Zn3 O10 -48.0(3)
O16 Zn2 O1 C27 72.58(17)
O4 Zn2 O1 C27 -105.26(17)
O7 Zn2 O1 C27 175.49(17)
O10 Zn2 O1 C27 -8.36(17)
O13 Zn2 O1 C27 29.7(19)
Zn1 Zn2 O1 C27 -145.70(19)
Zn3 Zn2 O1 C27 33.44(19)
O16 Zn2 O1 Zn1 -141.72(5)
O4 Zn2 O1 Zn1 40.44(5)
O7 Zn2 O1 Zn1 -38.81(5)
O10 Zn2 O1 Zn1 137.34(5)
O13 Zn2 O1 Zn1 175.4(18)
Zn3 Zn2 O1 Zn1 179.137(14)
N4 Zn1 O1 C27 -92.19(17)
N6 Zn1 O1 C27 12.75(17)
N2 Zn1 O1 C27 123.38(19)
O7 Zn1 O1 C27 -176.97(17)
O4 Zn1 O1 C27 106.45(17)
Zn2 Zn1 O1 C27 145.42(19)
N4 Zn1 O1 Zn2 122.39(6)
N6 Zn1 O1 Zn2 -132.67(6)
N2 Zn1 O1 Zn2 -22.04(18)
O7 Zn1 O1 Zn2 37.62(5)
O4 Zn1 O1 Zn2 -38.97(5)
O16 Zn2 O4 C1 103.4(14)
O1 Zn2 O4 C1 170.09(18)
O7 Zn2 O4 C1 -108.60(18)
O10 Zn2 O4 C1 70.11(18)
O13 Zn2 O4 C1 -8.63(18)
Zn1 Zn2 O4 C1 -150.32(19)
Zn3 Zn2 O4 C1 32.91(19)
O16 Zn2 O4 Zn1 -106.3(14)
O1 Zn2 O4 Zn1 -39.59(5)
O7 Zn2 O4 Zn1 41.73(5)
O10 Zn2 O4 Zn1 -139.57(5)
O13 Zn2 O4 Zn1 141.70(5)
Zn3 Zn2 O4 Zn1 -176.766(15)
N4 Zn1 O4 C1 133.50(19)
N6 Zn1 O4 C1 -84.34(17)
N2 Zn1 O4 C1 16.96(16)
O1 Zn1 O4 C1 -169.54(17)
O7 Zn1 O4 C1 111.05(17)
Zn2 Zn1 O4 C1 151.66(19)
N4 Zn1 O4 Zn2 -18.16(18)
N6 Zn1 O4 Zn2 123.99(6)
N2 Zn1 O4 Zn2 -134.71(6)
O1 Zn1 O4 Zn2 38.80(5)
O7 Zn1 O4 Zn2 -40.62(5)
O16 Zn2 O7 C18 -6.42(18)
O1 Zn2 O7 C18 -104.98(17)
O4 Zn2 O7 C18 174.84(18)
O10 Zn2 O7 C18 155.3(7)
O13 Zn2 O7 C18 74.00(17)
Zn1 Zn2 O7 C18 -143.20(19)
Zn3 Zn2 O7 C18 34.51(19)
O16 Zn2 O7 Zn1 136.77(5)
O1 Zn2 O7 Zn1 38.21(5)
O4 Zn2 O7 Zn1 -41.96(5)
O10 Zn2 O7 Zn1 -61.5(8)
O13 Zn2 O7 Zn1 -142.81(5)
Zn3 Zn2 O7 Zn1 177.707(15)
N4 Zn1 O7 C18 12.03(17)
N6 Zn1 O7 C18 134.5(2)
N2 Zn1 O7 C18 -93.72(17)
O1 Zn1 O7 C18 105.76(17)
O4 Zn1 O7 C18 -176.36(18)
Zn2 Zn1 O7 C18 143.12(19)
N4 Zn1 O7 Zn2 -131.09(6)
N6 Zn1 O7 Zn2 -8.7(2)
N2 Zn1 O7 Zn2 123.16(6)
O1 Zn1 O7 Zn2 -37.36(5)
O4 Zn1 O7 Zn2 40.52(5)
O16 Zn2 O10 C54 -111.56(17)
O1 Zn2 O10 C54 -12.52(18)
O4 Zn2 O10 C54 67.15(17)
O7 Zn2 O10 C54 86.5(8)
O13 Zn2 O10 C54 168.60(18)
Zn1 Zn2 O10 C54 27.94(19)
Zn3 Zn2 O10 C54 -149.65(19)
O16 Zn2 O10 Zn3 38.09(5)
O1 Zn2 O10 Zn3 137.13(5)
O4 Zn2 O10 Zn3 -143.20(5)
O7 Zn2 O10 Zn3 -123.9(8)
O13 Zn2 O10 Zn3 -41.75(5)
Zn1 Zn2 O10 Zn3 177.599(14)
N11 Zn3 O10 C54 137.51(19)
N9 Zn3 O10 C54 -84.27(17)
N13 Zn3 O10 C54 18.33(16)
O16 Zn3 O10 C54 113.60(17)
O13 Zn3 O10 C54 -168.62(17)
Zn2 Zn3 O10 C54 150.54(19)
N11 Zn3 O10 Zn2 -13.04(18)
N9 Zn3 O10 Zn2 125.19(6)
N13 Zn3 O10 Zn2 -132.21(6)
O16 Zn3 O10 Zn2 -36.94(5)
O13 Zn3 O10 Zn2 40.84(5)
O16 Zn2 O13 C28 177.14(17)
O1 Zn2 O13 C28 -139.7(17)
O4 Zn2 O13 C28 -5.05(17)
O7 Zn2 O13 C28 74.68(16)
O10 Zn2 O13 C28 -101.44(16)
Zn1 Zn2 O13 C28 35.52(18)
Zn3 Zn2 O13 C28 -143.58(18)
O16 Zn2 O13 Zn3 -39.28(5)
O1 Zn2 O13 Zn3 3.9(18)
O4 Zn2 O13 Zn3 138.53(5)
O7 Zn2 O13 Zn3 -141.74(5)
O10 Zn2 O13 Zn3 42.15(5)
Zn1 Zn2 O13 Zn3 179.101(15)
N11 Zn3 O13 C28 -95.99(16)
N9 Zn3 O13 C28 8.71(16)
N13 Zn3 O13 C28 118.18(19)
O16 Zn3 O13 C28 179.86(17)
O10 Zn3 O13 C28 101.21(16)
Zn2 Zn3 O13 C28 141.85(18)
N11 Zn3 O13 Zn2 122.16(6)
N9 Zn3 O13 Zn2 -133.13(6)
N13 Zn3 O13 Zn2 -23.67(16)
O16 Zn3 O13 Zn2 38.02(5)
O10 Zn3 O13 Zn2 -40.64(5)
O1 Zn2 O16 C45 71.55(17)
O4 Zn2 O16 C45 137.8(13)
O7 Zn2 O16 C45 -9.90(18)
O10 Zn2 O16 C45 171.33(18)
O13 Zn2 O16 C45 -109.68(17)
Zn1 Zn2 O16 C45 33.62(19)
Zn3 Zn2 O16 C45 -149.61(19)
O1 Zn2 O16 Zn3 -138.84(5)
O4 Zn2 O16 Zn3 -72.6(14)
O7 Zn2 O16 Zn3 139.71(5)
O10 Zn2 O16 Zn3 -39.07(5)
O13 Zn2 O16 Zn3 39.92(5)
Zn1 Zn2 O16 Zn3 -176.776(15)
N11 Zn3 O16 C45 16.18(17)
N9 Zn3 O16 C45 134.48(19)
N13 Zn3 O16 C45 -90.34(17)
O13 Zn3 O16 C45 110.92(17)
O10 Zn3 O16 C45 -172.36(18)
Zn2 Zn3 O16 C45 149.93(19)
N11 Zn3 O16 Zn2 -133.75(6)
N9 Zn3 O16 Zn2 -15.45(18)
N13 Zn3 O16 Zn2 119.73(6)
O13 Zn3 O16 Zn2 -39.01(5)
O10 Zn3 O16 Zn2 37.71(5)
N4 Zn1 N2 C7 -171.19(18)
N6 Zn1 N2 C7 79.33(19)
O1 Zn1 N2 C7 -28.4(3)
O7 Zn1 N2 C7 -85.22(19)
O4 Zn1 N2 C7 -11.93(18)
Zn2 Zn1 N2 C7 -45.05(19)
N4 Zn1 N2 C8 11.75(16)
N6 Zn1 N2 C8 -97.74(15)
O1 Zn1 N2 C8 154.58(15)
O7 Zn1 N2 C8 97.72(15)
O4 Zn1 N2 C8 171.00(15)
Zn2 Zn1 N2 C8 137.88(13)
N6 Zn1 N4 C12 -169.02(19)
N2 Zn1 N4 C12 84.0(2)
O1 Zn1 N4 C12 -82.45(19)
O7 Zn1 N4 C12 -6.85(19)
O4 Zn1 N4 C12 -28.4(3)
Zn2 Zn1 N4 C12 -42.3(2)
N6 Zn1 N4 C11 12.83(16)
N2 Zn1 N4 C11 -94.10(16)
O1 Zn1 N4 C11 99.40(15)
O7 Zn1 N4 C11 175.00(15)
O4 Zn1 N4 C11 153.43(15)
Zn2 Zn1 N4 C11 139.59(14)
N4 Zn1 N6 C21 81.6(2)
N2 Zn1 N6 C21 -168.27(19)
O1 Zn1 N6 C21 -9.92(19)
O7 Zn1 N6 C21 -37.8(3)
O4 Zn1 N6 C21 -84.36(19)
Zn2 Zn1 N6 C21 -44.4(2)
N4 Zn1 N6 C20 -93.22(16)
N2 Zn1 N6 C20 16.88(17)
O1 Zn1 N6 C20 175.23(16)
O7 Zn1 N6 C20 147.40(17)
O4 Zn1 N6 C20 100.79(16)
Zn2 Zn1 N6 C20 140.70(14)
N11 Zn3 N9 C34 84.03(19)
N13 Zn3 N9 C34 -164.58(18)
O16 Zn3 N9 C34 -30.7(3)
O13 Zn3 N9 C34 -7.99(18)
O10 Zn3 N9 C34 -81.38(19)
Zn2 Zn3 N9 C34 -42.4(2)
N11 Zn3 N9 C35 -92.46(15)
N13 Zn3 N9 C35 18.93(15)
O16 Zn3 N9 C35 152.78(15)
O13 Zn3 N9 C35 175.52(15)
O10 Zn3 N9 C35 102.13(14)
Zn2 Zn3 N9 C35 141.15(13)
N9 Zn3 N11 C39 -172.59(18)
N13 Zn3 N11 C39 78.98(19)
O16 Zn3 N11 C39 -13.04(18)
O13 Zn3 N11 C39 -87.06(18)
O10 Zn3 N11 C39 -36.2(3)
Zn2 Zn3 N11 C39 -46.17(19)
N9 Zn3 N11 C38 16.00(16)
N13 Zn3 N11 C38 -92.43(15)
O16 Zn3 N11 C38 175.55(15)
O13 Zn3 N11 C38 101.53(15)
O10 Zn3 N11 C38 152.42(16)
Zn2 Zn3 N11 C38 142.42(13)
N11 Zn3 N13 C48 -174.05(18)
N9 Zn3 N13 C48 75.91(19)
O16 Zn3 N13 C48 -88.01(19)
O13 Zn3 N13 C48 -29.9(3)
O10 Zn3 N13 C48 -13.51(18)
Zn2 Zn3 N13 C48 -47.7(2)
N11 Zn3 N13 C47 11.88(16)
N9 Zn3 N13 C47 -98.16(15)
O16 Zn3 N13 C47 97.91(15)
O13 Zn3 N13 C47 156.04(14)
O10 Zn3 N13 C47 172.42(15)
Zn2 Zn3 N13 C47 138.24(13)
Zn2 O4 C1 C2 -51.6(3)
Zn1 O4 C1 C2 169.18(13)
Zn2 O4 C1 C6 127.83(17)
Zn1 O4 C1 C6 -11.4(3)
O4 C1 C2 C3 -179.82(19)
C6 C1 C2 C3 0.7(3)
C1 C2 C3 C4 1.3(3)
C2 C3 C4 C5 -2.3(3)
C2 C3 C4 N1 176.61(19)
O5 N1 C4 C5 5.3(3)
O6 N1 C4 C5 -175.6(2)
O5 N1 C4 C3 -173.6(2)
O6 N1 C4 C3 5.5(3)
C3 C4 C5 C6 1.2(3)
N1 C4 C5 C6 -177.67(19)
C4 C5 C6 C1 0.9(3)
C4 C5 C6 C7 -175.15(19)
O4 C1 C6 C5 178.78(18)
C2 C1 C6 C5 -1.8(3)
O4 C1 C6 C7 -5.5(3)
C2 C1 C6 C7 173.91(19)
C8 N2 C7 C6 179.4(2)
Zn1 N2 C7 C6 2.4(3)
C5 C6 C7 N2 -173.5(2)
C1 C6 C7 N2 10.6(3)
C7 N2 C8 C9 -102.6(2)
Zn1 N2 C8 C9 74.8(2)
C19 N3 C9 C8 126.6(2)
C10 N3 C9 C8 -87.8(2)
N2 C8 C9 N3 -56.5(3)
C9 N3 C10 C11 128.9(2)
C19 N3 C10 C11 -85.4(2)
C12 N4 C11 C10 -103.9(2)
Zn1 N4 C11 C10 74.5(2)
N3 C10 C11 N4 -57.6(3)
C11 N4 C12 C13 178.1(2)
Zn1 N4 C12 C13 -0.1(3)
N4 C12 C13 C14 -178.4(2)
N4 C12 C13 C18 7.1(4)
C18 C13 C14 C15 -1.7(3)
C12 C13 C14 C15 -176.5(2)
C13 C14 C15 C16 -0.8(4)
C13 C14 C15 N5 175.8(2)
O8 N5 C15 C14 -2.3(4)
O9 N5 C15 C14 177.9(2)
O8 N5 C15 C16 174.3(2)
O9 N5 C15 C16 -5.5(4)
C14 C15 C16 C17 1.4(4)
N5 C15 C16 C17 -175.2(2)
C15 C16 C17 C18 0.7(4)
Zn2 O7 C18 C17 -60.1(3)
Zn1 O7 C18 C17 170.78(15)
Zn2 O7 C18 C13 119.29(19)
Zn1 O7 C18 C13 -9.8(3)
C16 C17 C18 O7 176.3(2)
C16 C17 C18 C13 -3.1(3)
C14 C13 C18 O7 -175.9(2)
C12 C13 C18 O7 -1.6(3)
C14 C13 C18 C17 3.6(3)
C12 C13 C18 C17 177.9(2)
C9 N3 C19 C20 -84.7(2)
C10 N3 C19 C20 129.6(2)
C21 N6 C20 C19 -103.0(2)
Zn1 N6 C20 C19 72.4(2)
N3 C19 C20 N6 -57.2(3)
C20 N6 C21 C22 178.4(2)
Zn1 N6 C21 C22 3.5(3)
N6 C21 C22 C23 -179.1(2)
N6 C21 C22 C27 6.6(4)
C27 C22 C23 C24 -0.2(3)
C21 C22 C23 C24 -174.9(2)
C22 C23 C24 C25 -0.5(4)
C22 C23 C24 N7 176.6(2)
O2 N7 C24 C23 -175.9(3)
O3 N7 C24 C23 2.3(4)
O2 N7 C24 C25 1.2(4)
O3 N7 C24 C25 179.5(2)
C23 C24 C25 C26 0.5(4)
N7 C24 C25 C26 -176.6(2)
C24 C25 C26 C27 0.4(4)
Zn2 O1 C27 C26 -54.5(3)
Zn1 O1 C27 C26 172.81(14)
Zn2 O1 C27 C22 124.40(18)
Zn1 O1 C27 C22 -8.2(3)
C25 C26 C27 O1 177.9(2)
C25 C26 C27 C22 -1.1(3)
C23 C22 C27 O1 -177.96(19)
C21 C22 C27 O1 -3.9(3)
C23 C22 C27 C26 1.0(3)
C21 C22 C27 C26 175.1(2)
Zn2 O13 C28 C29 -54.9(2)
Zn3 O13 C28 C29 176.51(13)
Zn2 O13 C28 C33 123.53(18)
Zn3 O13 C28 C33 -5.0(3)
O13 C28 C29 C30 178.1(2)
C33 C28 C29 C30 -0.4(3)
C28 C29 C30 C31 0.5(4)
C29 C30 C31 C32 0.3(4)
C29 C30 C31 N8 -177.9(3)
O15 N8 C31 C32 178.2(4)
O14 N8 C31 C32 -4.1(6)
O15 N8 C31 C30 -3.6(5)
O14 N8 C31 C30 174.1(4)
C30 C31 C32 C33 -1.3(4)
N8 C31 C32 C33 176.9(3)
C31 C32 C33 C28 1.4(4)
C31 C32 C33 C34 -175.0(2)
O13 C28 C33 C32 -179.0(2)
C29 C28 C33 C32 -0.5(3)
O13 C28 C33 C34 -3.0(3)
C29 C28 C33 C34 175.5(2)
C35 N9 C34 C33 -179.1(2)
Zn3 N9 C34 C33 4.4(3)
C32 C33 C34 N9 179.6(2)
C28 C33 C34 N9 3.5(4)
C34 N9 C35 C36 -106.2(2)
Zn3 N9 C35 C36 70.7(2)
C37 N10 C36 C35 133.3(2)
C46 N10 C36 C35 -85.0(2)
N9 C35 C36 N10 -58.2(3)
C36 N10 C37 C38 -84.6(2)
C46 N10 C37 C38 133.3(2)
C39 N11 C38 C37 -99.6(2)
Zn3 N11 C38 C37 72.9(2)
N10 C37 C38 N11 -58.0(2)
C38 N11 C39 C40 177.3(2)
Zn3 N11 C39 C40 5.7(3)
N11 C39 C40 C41 -176.8(2)
N11 C39 C40 C45 7.0(4)
C45 C40 C41 C42 0.0(3)
C39 C40 C41 C42 -176.5(2)
C40 C41 C42 C43 0.3(4)
C40 C41 C42 N12 178.5(2)
O17 N12 C42 C41 -173.7(3)
O18 N12 C42 C41 4.3(4)
O17 N12 C42 C43 4.5(4)
O18 N12 C42 C43 -177.5(3)
C41 C42 C43 C44 -0.5(4)
N12 C42 C43 C44 -178.7(2)
C42 C43 C44 C45 0.5(4)
Zn2 O16 C45 C44 -52.4(3)
Zn3 O16 C45 C44 169.13(15)
Zn2 O16 C45 C40 127.85(18)
Zn3 O16 C45 C40 -10.6(3)
C43 C44 C45 O16 180.0(2)
C43 C44 C45 C40 -0.2(3)
C41 C40 C45 O16 179.8(2)
C39 C40 C45 O16 -4.1(3)
C41 C40 C45 C44 0.0(3)
C39 C40 C45 C44 176.1(2)
C36 N10 C46 C47 129.1(2)
C37 N10 C46 C47 -89.0(2)
C48 N13 C47 C46 -101.3(2)
Zn3 N13 C47 C46 73.6(2)
N10 C46 C47 N13 -56.6(2)
C47 N13 C48 C49 178.5(2)
Zn3 N13 C48 C49 4.4(3)
N13 C48 C49 C50 -176.8(2)
N13 C48 C49 C54 9.3(4)
C54 C49 C50 C51 -0.5(3)
C48 C49 C50 C51 -174.72(19)
C49 C50 C51 C52 0.6(3)
C49 C50 C51 N14 177.41(19)
O11 N14 C51 C50 -168.0(2)
O12 N14 C51 C50 10.7(3)
O11 N14 C51 C52 8.9(3)
O12 N14 C51 C52 -172.4(2)
C50 C51 C52 C53 -0.8(3)
N14 C51 C52 C53 -177.6(2)
C51 C52 C53 C54 0.9(3)
Zn2 O10 C54 C53 -53.5(3)
Zn3 O10 C54 C53 168.39(14)
Zn2 O10 C54 C49 125.38(18)
Zn3 O10 C54 C49 -12.7(3)
C52 C53 C54 O10 178.17(19)
C52 C53 C54 C49 -0.8(3)
C50 C49 C54 O10 -178.35(19)
C48 C49 C54 O10 -4.6(3)
C50 C49 C54 C53 0.6(3)
C48 C49 C54 C53 174.32(19)
